data_7252054
loop_
_publ_author_name
'Li, Xiaochun'
'Wong, Joanne W. L.'
'Wang, Mengmeng'
'Draoui, Youssef'
'Wolff, Mariusz'
'Robeyns, Koen'
'Rotaru, Aurelian'
'Garcia, Yann'

_publ_section_title
;
 Crystal engineering of p-sulfocinnamic acid into mononuclear cationic
 Fe(ii), Co(ii) and Fe(iii) complexes
;
_journal_name_full CrystEngComm
_journal_paper_doi 10.1039/D6CE00068A
_journal_year 2026
_chemical_formula_moiety 'C30 H24 Co N6, 2(C9 H6 O5 S), 1.2(C H4 O)'
_chemical_formula_sum 'C49.2 H40.8 Co N6 O11.2 S2'
_chemical_formula_weight 1018.33
_space_group_crystal_system monoclinic
_space_group_IT_number 15
_space_group_name_Hall '-C 2yc'
_space_group_name_H-M_alt 'C 1 2/c 1'
_atom_sites_solution_hydrogens geom
_atom_sites_solution_primary 'dual space'
_audit_creation_method SHELXL-2018/3
_audit_update_record
;
2025-07-09 deposited with the CCDC.	2026-05-11 downloaded from the CCDC.
;
_cell_angle_alpha 90
_cell_angle_beta 101.438(15)
_cell_angle_gamma 90
_cell_formula_units_Z 4
_cell_length_a 22.388(3)
_cell_length_b 12.0378(8)
_cell_length_c 18.003(3)
_cell_measurement_reflns_used 3049
_cell_measurement_temperature 293(2)
_cell_measurement_theta_max 25.1870
_cell_measurement_theta_min 2.3230
_cell_volume 4755.5(11)
_computing_cell_refinement
;
CrysAlisPro, Agilent Technologies,
Version 1.171.37.35 (release 13-08-2014 CrysAlis171 .NET)
(compiled Aug 13 2014,18:06:01)
;
_computing_data_collection MAR
_computing_data_reduction
;
CrysAlisPro, Agilent Technologies,
Version 1.171.37.35 (release 13-08-2014 CrysAlis171 .NET)
(compiled Aug 13 2014,18:06:01)
;
_computing_molecular_graphics 'MERCURY (Macrae et al., 2008)'
_computing_publication_material
;
'MERCURY (Macrae et al., 2008), Platon (Spek, 2009)'
;
_computing_structure_refinement 'SHELXL-2018/3 (Sheldrick, 2018)'
_computing_structure_solution 'SHELXT (Sheldrick, 2015)'
_diffrn_ambient_temperature 293(2)
_diffrn_measured_fraction_theta_full 0.995
_diffrn_measured_fraction_theta_max 0.991
_diffrn_measurement_device_type 'MAR345 image plate'
_diffrn_measurement_method
;
'58 images, \D\F 2.0\% '
;
_diffrn_radiation_type MoK\a
_diffrn_radiation_wavelength 0.71073
_diffrn_reflns_av_R_equivalents 0.0563
_diffrn_reflns_av_unetI/netI 0.0600
_diffrn_reflns_Laue_measured_fraction_full 0.995
_diffrn_reflns_Laue_measured_fraction_max 0.991
_diffrn_reflns_limit_h_max 26
_diffrn_reflns_limit_h_min -19
_diffrn_reflns_limit_k_max 13
_diffrn_reflns_limit_k_min -14
_diffrn_reflns_limit_l_max 21
_diffrn_reflns_limit_l_min -21
_diffrn_reflns_number 9538
_diffrn_reflns_point_group_measured_fraction_full 0.995
_diffrn_reflns_point_group_measured_fraction_max 0.991
_diffrn_reflns_theta_full 25.242
_diffrn_reflns_theta_max 25.423
_diffrn_reflns_theta_min 2.341
_diffrn_source 'Incoatec microfocus source'
_exptl_absorpt_coefficient_mu 0.517
_exptl_absorpt_correction_T_max 1.00000
_exptl_absorpt_correction_T_min 0.35304
_exptl_absorpt_correction_type multi-scan
_exptl_absorpt_process_details
;
CrysAlisPro, Agilent Technologies,
Version 1.171.37.35 (release 13-08-2014 CrysAlis171 .NET)
(compiled Aug 13 2014,18:06:01)
Empirical absorption correction using spherical harmonics,
 implemented in SCALE3 ABSPACK scaling algorithm.
;
_exptl_crystal_colour yellow-orange
_exptl_crystal_density_diffrn 1.422
_exptl_crystal_description block
_exptl_crystal_F_000 2106
_exptl_crystal_size_max 0.20
_exptl_crystal_size_mid 0.10
_exptl_crystal_size_min 0.10
_refine_diff_density_max 1.284
_refine_diff_density_min -0.751
_refine_diff_density_rms 0.096
_refine_ls_extinction_coef 0.0019(5)
_refine_ls_extinction_expression Fc^*^=kFc[1+0.001xFc^2^\l^3^/sin(2\q)]^-1/4^
_refine_ls_extinction_method 'SHELXL-2018/3 (Sheldrick 2018)'
_refine_ls_goodness_of_fit_ref 1.056
_refine_ls_hydrogen_treatment constr
_refine_ls_matrix_type full
_refine_ls_number_parameters 458
_refine_ls_number_reflns 4364
_refine_ls_number_restraints 186
_refine_ls_restrained_S_all 1.075
_refine_ls_R_factor_all 0.0851
_refine_ls_R_factor_gt 0.0702
_refine_ls_shift/su_max 0.001
_refine_ls_shift/su_mean 0.000
_refine_ls_structure_factor_coef Fsqd
_refine_ls_weighting_details 'w=1/[\s^2^(Fo^2^)+(0.1145P)^2^+4.3540P] where P=(Fo^2^+2Fc^2^)/3'
_refine_ls_weighting_scheme calc
_refine_ls_wR_factor_gt 0.1863
_refine_ls_wR_factor_ref 0.1992
_reflns_Friedel_coverage 0.000
_reflns_number_gt 3481
_reflns_number_total 4364
_reflns_threshold_expression 'I > 2\s(I)'
_cod_data_source_file d6ce00068a2.cif
_cod_data_source_block yg_jw_bipy-14
_cod_original_cell_volume 4755.6(10)
_cod_original_sg_symbol_H-M 'C 2/c'
_cod_original_formula_sum 'C49.20 H40.80 Co N6 O11.20 S2'
_cod_database_code 7252054
_shelx_shelxl_version_number 2018/3
_shelx_space_group_comment
;
The symmetry employed for this shelxl refinement is uniquely defined
by the following loop, which should always be used as a source of
symmetry information in preference to the above space-group names.
They are only intended as comments.
;

loop_
_space_group_symop_operation_xyz
'x, y, z'
'-x, y, -z+1/2'
'x+1/2, y+1/2, z'
'-x+1/2, y+1/2, -z+1/2'
'-x, -y, -z'
'x, -y, z-1/2'
'-x+1/2, -y+1/2, -z'
'x+1/2, -y+1/2, z-1/2'

loop_
_atom_site_label
_atom_site_type_symbol
_atom_site_fract_x
_atom_site_fract_y
_atom_site_fract_z
_atom_site_U_iso_or_equiv
_atom_site_adp_type
_atom_site_occupancy
_atom_site_site_symmetry_order
_atom_site_calc_flag
_atom_site_refinement_flags_posn
_atom_site_refinement_flags_adp
_atom_site_refinement_flags_occupancy
_atom_site_disorder_assembly
_atom_site_disorder_group
Co1 Co 0.500000 0.86044(6) 0.250000 0.0458(3) Uani 1 2 d S T P . .
N2 N 0.55819(13) 0.9992(3) 0.27838(16) 0.0491(7) Uani 1 1 d . . . . .
C3 C 0.61630(17) 0.9936(4) 0.3123(2) 0.0568(10) Uani 1 1 d . . . . .
H3 H 0.634832 0.924250 0.319315 0.068 Uiso 1 1 calc R U . . .
C4 C 0.6502(2) 1.0856(4) 0.3373(2) 0.0638(11) Uani 1 1 d . . . . .
H4 H 0.691049 1.078795 0.360215 0.077 Uiso 1 1 calc R U . . .
C5 C 0.6232(2) 1.1872(4) 0.3283(3) 0.0746(13) Uani 1 1 d . . . . .
H5 H 0.645014 1.251049 0.345552 0.090 Uiso 1 1 calc R U . . .
C6 C 0.5636(2) 1.1933(4) 0.2935(3) 0.0658(11) Uani 1 1 d . . . . .
H6 H 0.544286 1.262036 0.286578 0.079 Uiso 1 1 calc R U . . .
C7 C 0.53205(17) 1.0993(3) 0.2689(2) 0.0510(9) Uani 1 1 d . . . . .
N8 N 0.50266(14) 0.8443(3) 0.13415(18) 0.0513(8) Uani 1 1 d . . . . .
C9 C 0.53859(19) 0.8993(4) 0.0968(2) 0.0649(11) Uani 1 1 d . . . . .
H9 H 0.565780 0.950453 0.123471 0.078 Uiso 1 1 calc R U . . .
C10 C 0.5381(2) 0.8853(5) 0.0217(3) 0.0792(14) Uani 1 1 d . . . . .
H10 H 0.564984 0.924004 -0.002098 0.095 Uiso 1 1 calc R U . . .
C11 C 0.4966(3) 0.8121(6) -0.0179(3) 0.0923(17) Uani 1 1 d . . . . .
H11 H 0.494341 0.802202 -0.069603 0.111 Uiso 1 1 calc R U . . .
C12 C 0.4593(2) 0.7549(5) 0.0178(3) 0.0785(14) Uani 1 1 d . . . . .
H12 H 0.430986 0.705512 -0.008726 0.094 Uiso 1 1 calc R U . . .
C13 C 0.46369(18) 0.7708(3) 0.0955(2) 0.0544(9) Uani 1 1 d . . . . .
C14 C 0.42661(17) 0.7089(3) 0.1400(2) 0.0525(9) Uani 1 1 d . . . . .
N15 N 0.43374(14) 0.7376(3) 0.21305(18) 0.0524(8) Uani 1 1 d . . . . .
C16 C 0.4026(2) 0.6831(4) 0.2567(3) 0.0678(12) Uani 1 1 d . . . . .
H16 H 0.406834 0.704210 0.307202 0.081 Uiso 1 1 calc R U . . .
C17 C 0.3642(2) 0.5963(4) 0.2301(3) 0.0783(13) Uani 1 1 d . . . . .
H17 H 0.343449 0.558335 0.262161 0.094 Uiso 1 1 calc R U . . .
C18 C 0.3573(2) 0.5673(4) 0.1561(3) 0.0846(15) Uani 1 1 d . . . . .
H18 H 0.331653 0.508911 0.136812 0.102 Uiso 1 1 calc R U . . .
C19 C 0.3880(2) 0.6237(4) 0.1105(3) 0.0721(12) Uani 1 1 d . . . . .
H19 H 0.382982 0.605057 0.059461 0.087 Uiso 1 1 calc R U . . .
S21 S 0.79206(16) 0.8290(2) 0.3592(2) 0.0450(11) Uani 0.6 1 d D U P A 1
O22 O 0.8071(6) 0.8435(9) 0.2874(5) 0.105(4) Uani 0.6 1 d D U P A 1
O23 O 0.7307(3) 0.8596(9) 0.3566(7) 0.088(3) Uani 0.6 1 d D U P A 1
O24 O 0.8339(5) 0.8801(9) 0.4193(6) 0.087(3) Uani 0.6 1 d D U P A 1
C25 C 0.7953(9) 0.6853(5) 0.3761(6) 0.045(6) Uani 0.6 1 d D . P A 1
C26 C 0.7856(7) 0.6150(6) 0.3145(6) 0.049(3) Uani 0.6 1 d D . P A 1
H26 H 0.775123 0.644020 0.265803 0.059 Uiso 0.6 1 calc R U P A 1
C27 C 0.7913(8) 0.4998(6) 0.3251(6) 0.050(2) Uani 0.6 1 d D . P A 1
H27 H 0.790065 0.453451 0.283542 0.060 Uiso 0.6 1 calc R U P A 1
C28 C 0.7989(5) 0.4544(6) 0.3976(6) 0.041(2) Uani 0.6 1 d D . P A 1
C29 C 0.8021(7) 0.5269(7) 0.4574(5) 0.053(2) Uani 0.6 1 d D . P A 1
H29 H 0.803480 0.498501 0.505754 0.064 Uiso 0.6 1 calc R U P A 1
C30 C 0.8031(11) 0.6388(7) 0.4478(6) 0.058(4) Uani 0.6 1 d D . P A 1
H30 H 0.809249 0.684979 0.490097 0.069 Uiso 0.6 1 calc R U P A 1
C31 C 0.8014(3) 0.3339(5) 0.4063(4) 0.0476(15) Uani 0.6 1 d D U P A 1
H31 H 0.789184 0.292279 0.362455 0.057 Uiso 0.6 1 calc R U P A 1
C32 C 0.8188(3) 0.2790(5) 0.4684(4) 0.0580(16) Uani 0.6 1 d D U P A 1
H32 H 0.826516 0.319115 0.513412 0.070 Uiso 0.6 1 calc R U P A 1
C33 C 0.8275(7) 0.1590(7) 0.4735(8) 0.060(3) Uani 0.6 1 d D U P A 1
O34 O 0.8063(6) 0.1040(7) 0.4138(5) 0.081(3) Uani 0.6 1 d D U P A 1
O35 O 0.8504(5) 0.1161(7) 0.5334(5) 0.105(3) Uani 0.6 1 d D U P A 1
S21B S 0.7948(5) 0.8300(6) 0.3563(5) 0.097(4) Uani 0.4 1 d D U P B 2
O22B O 0.8316(7) 0.8459(15) 0.3032(9) 0.093(5) Uani 0.4 1 d D U P B 2
O23B O 0.7324(6) 0.8482(18) 0.3234(11) 0.132(8) Uani 0.4 1 d D U P B 2
O24B O 0.8132(8) 0.8877(13) 0.4263(7) 0.083(5) Uani 0.4 1 d D U P B 2
C25B C 0.7994(14) 0.6904(8) 0.3831(8) 0.051(10) Uani 0.4 1 d D U P B 2
C26B C 0.8014(9) 0.6115(8) 0.3289(7) 0.035(4) Uani 0.4 1 d D U P B 2
H26B H 0.804325 0.631511 0.279820 0.042 Uiso 0.4 1 calc R U P B 2
C27B C 0.7990(13) 0.4993(9) 0.3496(7) 0.056(5) Uani 0.4 1 d D U P B 2
H27B H 0.795591 0.443561 0.313193 0.068 Uiso 0.4 1 calc R U P B 2
C28B C 0.8017(9) 0.4731(8) 0.4253(8) 0.052(5) Uani 0.4 1 d D U P B 2
C29B C 0.8047(11) 0.5556(11) 0.4786(8) 0.062(5) Uani 0.4 1 d D U P B 2
H29B H 0.810400 0.536795 0.529600 0.074 Uiso 0.4 1 calc R U P B 2
C30B C 0.7994(14) 0.6634(10) 0.4580(7) 0.052(5) Uani 0.4 1 d D U P B 2
H30B H 0.795773 0.718380 0.493183 0.063 Uiso 0.4 1 calc R U P B 2
C31B C 0.8081(5) 0.3587(8) 0.4499(6) 0.058(3) Uani 0.4 1 d D U P B 2
H31B H 0.812308 0.346987 0.501758 0.069 Uiso 0.4 1 calc R U P B 2
C32B C 0.8086(6) 0.2714(8) 0.4095(6) 0.062(3) Uani 0.4 1 d D U P B 2
H32B H 0.803867 0.281075 0.357377 0.074 Uiso 0.4 1 calc R U P B 2
C33B C 0.8160(9) 0.1579(10) 0.4384(10) 0.066(5) Uani 0.4 1 d D U P B 2
O34B O 0.8134(11) 0.0837(12) 0.3882(7) 0.094(5) Uani 0.4 1 d D U P B 2
O35B O 0.8268(10) 0.1374(14) 0.5062(7) 0.096(6) Uani 0.4 1 d D U P B 2
O41 O 0.9522(4) 0.8668(7) 0.3400(5) 0.126(3) Uani 0.6 1 d . . P C 5
H41 H 0.914840 0.867898 0.330575 0.190 Uiso 0.6 1 calc R U P C 5
C42 C 0.9718(9) 0.9519(15) 0.3758(11) 0.191(7) Uani 0.6 1 d . U P C 5
H42A H 0.941667 0.979320 0.402500 0.286 Uiso 0.6 1 calc R U P C 5
H42B H 0.980225 1.007638 0.341192 0.286 Uiso 0.6 1 calc R U P C 5
H42C H 1.008457 0.934486 0.411446 0.286 Uiso 0.6 1 calc R U P C 5

loop_
_atom_site_aniso_label
_atom_site_aniso_U_11
_atom_site_aniso_U_22
_atom_site_aniso_U_33
_atom_site_aniso_U_23
_atom_site_aniso_U_13
_atom_site_aniso_U_12
Co1 0.0427(4) 0.0462(4) 0.0470(4) 0.000 0.0051(3) 0.000
N2 0.0439(17) 0.0523(18) 0.0500(17) -0.0004(13) 0.0067(13) -0.0039(14)
C3 0.046(2) 0.065(2) 0.058(2) 0.0078(18) 0.0064(17) -0.0042(18)
C4 0.052(2) 0.079(3) 0.059(2) 0.000(2) 0.0076(18) -0.019(2)
C5 0.075(3) 0.069(3) 0.078(3) -0.004(2) 0.010(2) -0.023(2)
C6 0.069(3) 0.049(2) 0.078(3) -0.002(2) 0.010(2) -0.005(2)
C7 0.054(2) 0.051(2) 0.049(2) 0.0036(16) 0.0126(16) 0.0000(17)
N8 0.0429(16) 0.0584(18) 0.0524(17) 0.0034(14) 0.0091(14) 0.0052(14)
C9 0.053(2) 0.079(3) 0.064(2) 0.009(2) 0.0153(19) 0.001(2)
C10 0.072(3) 0.097(4) 0.074(3) 0.014(3) 0.028(3) 0.009(3)
C11 0.106(4) 0.119(5) 0.057(3) -0.001(3) 0.030(3) 0.008(4)
C12 0.092(4) 0.084(3) 0.058(3) -0.013(2) 0.014(2) 0.001(3)
C13 0.052(2) 0.058(2) 0.051(2) -0.0062(17) 0.0042(17) 0.0065(18)
C14 0.050(2) 0.046(2) 0.058(2) -0.0026(17) 0.0010(17) 0.0024(16)
N15 0.0531(18) 0.0472(17) 0.0551(18) 0.0008(14) 0.0064(14) -0.0010(14)
C16 0.067(3) 0.065(3) 0.070(3) 0.009(2) 0.010(2) -0.015(2)
C17 0.067(3) 0.071(3) 0.095(4) 0.016(3) 0.011(3) -0.018(2)
C18 0.075(3) 0.064(3) 0.110(4) -0.011(3) 0.007(3) -0.022(3)
C19 0.068(3) 0.068(3) 0.076(3) -0.019(2) 0.004(2) -0.005(2)
S21 0.0545(15) 0.0164(12) 0.064(3) 0.0089(13) 0.0109(16) 0.0088(11)
O22 0.195(12) 0.047(4) 0.083(4) 0.027(4) 0.055(6) 0.010(6)
O23 0.060(4) 0.055(4) 0.144(8) 0.001(5) 0.005(4) 0.029(3)
O24 0.084(6) 0.049(4) 0.109(6) -0.015(4) -0.026(5) 0.010(4)
C25 0.049(8) 0.028(6) 0.056(8) 0.016(5) 0.010(5) 0.006(5)
C26 0.049(8) 0.043(5) 0.050(5) 0.005(3) -0.004(4) 0.008(3)
C27 0.062(6) 0.040(4) 0.046(5) 0.003(3) 0.010(6) 0.001(3)
C28 0.049(4) 0.029(3) 0.046(5) 0.004(4) 0.013(5) -0.001(3)
C29 0.089(6) 0.027(4) 0.042(5) 0.006(4) 0.009(6) -0.002(5)
C30 0.091(8) 0.033(4) 0.050(5) -0.006(4) 0.016(5) 0.005(5)
C31 0.054(4) 0.032(3) 0.057(4) -0.003(3) 0.011(3) 0.000(3)
C32 0.079(4) 0.027(3) 0.068(4) -0.003(3) 0.015(3) -0.004(3)
C33 0.078(6) 0.029(4) 0.074(8) 0.001(5) 0.017(7) -0.004(3)
O34 0.133(7) 0.027(3) 0.072(6) -0.012(4) -0.011(5) 0.003(4)
O35 0.160(9) 0.044(3) 0.093(5) -0.002(4) -0.019(5) 0.006(4)
S21B 0.149(7) 0.079(5) 0.059(5) -0.003(3) 0.010(5) 0.006(5)
O22B 0.098(8) 0.062(7) 0.135(12) 0.001(7) 0.065(8) -0.020(6)
O23B 0.131(12) 0.090(11) 0.156(15) 0.033(10) -0.017(10) 0.023(8)
O24B 0.126(13) 0.056(6) 0.062(6) -0.002(5) 0.007(6) 0.022(7)
C25B 0.050(12) 0.051(13) 0.050(11) -0.011(7) 0.006(7) 0.005(7)
C26B 0.031(8) 0.038(6) 0.036(6) 0.011(4) 0.005(5) 0.010(4)
C27B 0.073(9) 0.048(7) 0.049(8) -0.006(6) 0.014(8) 0.008(5)
C28B 0.058(6) 0.048(8) 0.047(8) 0.003(6) 0.008(7) 0.009(6)
C29B 0.073(7) 0.063(9) 0.044(7) -0.001(6) 0.000(6) 0.007(7)
C30B 0.059(7) 0.049(7) 0.046(7) 0.002(5) 0.003(6) 0.006(7)
C31B 0.062(6) 0.062(6) 0.049(5) 0.000(5) 0.010(5) 0.011(5)
C32B 0.070(6) 0.053(6) 0.061(6) 0.004(5) 0.009(5) 0.004(5)
C33B 0.072(8) 0.063(8) 0.062(8) 0.013(7) 0.009(7) -0.003(6)
O34B 0.160(11) 0.047(7) 0.065(7) -0.013(5) -0.001(7) 0.006(7)
O35B 0.134(12) 0.079(11) 0.074(10) -0.012(8) 0.018(9) 0.018(8)
O41 0.100(6) 0.110(6) 0.170(8) -0.028(6) 0.029(5) -0.001(5)
C42 0.185(14) 0.118(10) 0.263(16) 0.064(11) 0.028(12) -0.019(10)

loop_
_atom_type_symbol
_atom_type_description
_atom_type_scat_dispersion_real
_atom_type_scat_dispersion_imag
_atom_type_scat_source
C C 0.0033 0.0016 'International Tables Vol C Tables 4.2.6.8 and 6.1.1.4'
H H 0.0000 0.0000 'International Tables Vol C Tables 4.2.6.8 and 6.1.1.4'
N N 0.0061 0.0033 'International Tables Vol C Tables 4.2.6.8 and 6.1.1.4'
O O 0.0106 0.0060 'International Tables Vol C Tables 4.2.6.8 and 6.1.1.4'
S S 0.1246 0.1234 'International Tables Vol C Tables 4.2.6.8 and 6.1.1.4'
Co Co 0.3494 0.9721 'International Tables Vol C Tables 4.2.6.8 and 6.1.1.4'

loop_
_geom_angle_atom_site_label_1
_geom_angle_atom_site_label_2
_geom_angle_atom_site_label_3
_geom_angle
_geom_angle_site_symmetry_1
_geom_angle_site_symmetry_3
_geom_angle_publ_flag
N15 Co1 N15 90.82(18) 2_655 . ?
N15 Co1 N8 77.24(12) 2_655 2_655 ?
N15 Co1 N8 95.25(12) . 2_655 ?
N15 Co1 N8 95.25(12) 2_655 . ?
N15 Co1 N8 77.24(12) . . ?
N8 Co1 N8 169.42(18) 2_655 . ?
N15 Co1 N2 96.71(12) 2_655 . ?
N15 Co1 N2 172.23(12) . . ?
N8 Co1 N2 88.32(11) 2_655 . ?
N8 Co1 N2 100.06(12) . . ?
N15 Co1 N2 172.23(12) 2_655 2_655 ?
N15 Co1 N2 96.71(12) . 2_655 ?
N8 Co1 N2 100.06(12) 2_655 2_655 ?
N8 Co1 N2 88.32(11) . 2_655 ?
N2 Co1 N2 75.84(17) . 2_655 ?
C3 N2 C7 118.1(3) . . ?
C3 N2 Co1 124.9(3) . . ?
C7 N2 Co1 116.6(2) . . ?
N2 C3 C4 122.7(4) . . ?
N2 C3 H3 118.6 . . ?
C4 C3 H3 118.6 . . ?
C5 C4 C3 119.0(4) . . ?
C5 C4 H4 120.5 . . ?
C3 C4 H4 120.5 . . ?
C6 C5 C4 118.4(4) . . ?
C6 C5 H5 120.8 . . ?
C4 C5 H5 120.8 . . ?
C5 C6 C7 120.3(4) . . ?
C5 C6 H6 119.9 . . ?
C7 C6 H6 119.9 . . ?
N2 C7 C6 121.5(4) . . ?
N2 C7 C7 115.1(2) . 2_655 ?
C6 C7 C7 123.4(3) . 2_655 ?
C9 N8 C13 117.8(4) . . ?
C9 N8 Co1 126.6(3) . . ?
C13 N8 Co1 115.6(3) . . ?
N8 C9 C10 123.9(5) . . ?
N8 C9 H9 118.1 . . ?
C10 C9 H9 118.1 . . ?
C9 C10 C11 117.8(5) . . ?
C9 C10 H10 121.1 . . ?
C11 C10 H10 121.1 . . ?
C12 C11 C10 120.2(5) . . ?
C12 C11 H11 119.9 . . ?
C10 C11 H11 119.9 . . ?
C11 C12 C13 119.0(5) . . ?
C11 C12 H12 120.5 . . ?
C13 C12 H12 120.5 . . ?
N8 C13 C12 121.4(4) . . ?
N8 C13 C14 115.7(3) . . ?
C12 C13 C14 122.9(4) . . ?
N15 C14 C19 120.9(4) . . ?
N15 C14 C13 115.8(3) . . ?
C19 C14 C13 123.2(4) . . ?
C16 N15 C14 118.8(4) . . ?
C16 N15 Co1 125.5(3) . . ?
C14 N15 Co1 115.5(2) . . ?
N15 C16 C17 122.3(4) . . ?
N15 C16 H16 118.8 . . ?
C17 C16 H16 118.8 . . ?
C18 C17 C16 118.6(4) . . ?
C18 C17 H17 120.7 . . ?
C16 C17 H17 120.7 . . ?
C19 C18 C17 119.7(4) . . ?
C19 C18 H18 120.2 . . ?
C17 C18 H18 120.2 . . ?
C18 C19 C14 119.6(4) . . ?
C18 C19 H19 120.2 . . ?
C14 C19 H19 120.2 . . ?
O22 S21 O23 110.2(7) . . ?
O22 S21 O24 113.7(7) . . ?
O23 S21 O24 113.6(6) . . ?
O22 S21 C25 105.8(5) . . ?
O23 S21 C25 105.6(5) . . ?
O24 S21 C25 107.2(6) . . ?
C26 C25 C30 118.2(7) . . ?
C26 C25 S21 118.1(6) . . ?
C30 C25 S21 123.6(7) . . ?
C25 C26 C27 120.2(8) . . ?
C25 C26 H26 119.9 . . ?
C27 C26 H26 119.9 . . ?
C28 C27 C26 120.4(8) . . ?
C28 C27 H27 119.8 . . ?
C26 C27 H27 119.8 . . ?
C29 C28 C27 117.4(6) . . ?
C29 C28 C31 123.5(7) . . ?
C27 C28 C31 119.1(8) . . ?
C30 C29 C28 122.0(7) . . ?
C30 C29 H29 119.0 . . ?
C28 C29 H29 119.0 . . ?
C29 C30 C25 121.1(9) . . ?
C29 C30 H30 119.5 . . ?
C25 C30 H30 119.5 . . ?
C32 C31 C28 127.0(7) . . ?
C32 C31 H31 116.5 . . ?
C28 C31 H31 116.5 . . ?
C31 C32 C33 125.2(8) . . ?
C31 C32 H32 117.4 . . ?
C33 C32 H32 117.4 . . ?
O35 C33 O34 123.4(9) . . ?
O35 C33 C32 120.3(11) . . ?
O34 C33 C32 116.1(11) . . ?
O22B S21B O23B 111.1(9) . . ?
O22B S21B O24B 115.7(10) . . ?
O23B S21B O24B 112.3(10) . . ?
O22B S21B C25B 108.1(8) . . ?
O23B S21B C25B 105.2(9) . . ?
O24B S21B C25B 103.5(7) . . ?
C26B C25B C30B 122.5(8) . . ?
C26B C25B S21B 118.6(8) . . ?
C30B C25B S21B 118.8(9) . . ?
C25B C26B C27B 118.0(9) . . ?
C25B C26B H26B 121.0 . . ?
C27B C26B H26B 121.0 . . ?
C28B C27B C26B 118.9(9) . . ?
C28B C27B H27B 120.6 . . ?
C26B C27B H27B 120.6 . . ?
C29B C28B C27B 120.5(8) . . ?
C29B C28B C31B 119.1(10) . . ?
C27B C28B C31B 120.0(10) . . ?
C30B C29B C28B 121.0(10) . . ?
C30B C29B H29B 119.5 . . ?
C28B C29B H29B 119.5 . . ?
C29B C30B C25B 118.3(11) . . ?
C29B C30B H30B 120.8 . . ?
C25B C30B H30B 120.8 . . ?
C32B C31B C28B 128.2(10) . . ?
C32B C31B H31B 115.9 . . ?
C28B C31B H31B 115.9 . . ?
C31B C32B C33B 125.3(10) . . ?
C31B C32B H32B 117.3 . . ?
C33B C32B H32B 117.3 . . ?
O35B C33B O34B 122.9(13) . . ?
O35B C33B C32B 122.1(14) . . ?
O34B C33B C32B 114.9(14) . . ?
C42 O41 H41 109.5 . . ?
O41 C42 H42A 109.5 . . ?
O41 C42 H42B 109.5 . . ?
H42A C42 H42B 109.5 . . ?
O41 C42 H42C 109.5 . . ?
H42A C42 H42C 109.5 . . ?
H42B C42 H42C 109.5 . . ?

loop_
_geom_bond_atom_site_label_1
_geom_bond_atom_site_label_2
_geom_bond_distance
_geom_bond_site_symmetry_2
_geom_bond_publ_flag
Co1 N15 2.107(3) 2_655 ?
Co1 N15 2.107(3) . ?
Co1 N8 2.107(3) 2_655 ?
Co1 N8 2.107(3) . ?
Co1 N2 2.118(3) . ?
Co1 N2 2.118(3) 2_655 ?
N2 C3 1.325(5) . ?
N2 C7 1.336(5) . ?
C3 C4 1.367(6) . ?
C3 H3 0.9300 . ?
C4 C5 1.359(7) . ?
C4 H4 0.9300 . ?
C5 C6 1.359(7) . ?
C5 H5 0.9300 . ?
C6 C7 1.361(6) . ?
C6 H6 0.9300 . ?
C7 C7 1.461(8) 2_655 ?
N8 C9 1.323(5) . ?
N8 C13 1.337(5) . ?
C9 C10 1.361(7) . ?
C9 H9 0.9300 . ?
C10 C11 1.372(8) . ?
C10 H10 0.9300 . ?
C11 C12 1.341(7) . ?
C11 H11 0.9300 . ?
C12 C13 1.395(6) . ?
C12 H12 0.9300 . ?
C13 C14 1.466(6) . ?
C14 N15 1.339(5) . ?
C14 C19 1.379(6) . ?
N15 C16 1.323(5) . ?
C16 C17 1.378(7) . ?
C16 H16 0.9300 . ?
C17 C18 1.356(8) . ?
C17 H17 0.9300 . ?
C18 C19 1.353(7) . ?
C18 H18 0.9300 . ?
C19 H19 0.9300 . ?
S21 O22 1.409(6) . ?
S21 O23 1.414(6) . ?
S21 O24 1.423(6) . ?
S21 C25 1.755(5) . ?
C25 C26 1.377(10) . ?
C25 C30 1.386(8) . ?
C26 C27 1.402(9) . ?
C26 H26 0.9300 . ?
C27 C28 1.394(9) . ?
C27 H27 0.9300 . ?
C28 C29 1.377(11) . ?
C28 C31 1.458(8) . ?
C29 C30 1.359(10) . ?
C29 H29 0.9300 . ?
C30 H30 0.9300 . ?
C31 C32 1.290(8) . ?
C31 H31 0.9300 . ?
C32 C33 1.458(10) . ?
C32 H32 0.9300 . ?
C33 O35 1.215(15) . ?
C33 O34 1.271(13) . ?
S21B O22B 1.393(8) . ?
S21B O23B 1.422(9) . ?
S21B O24B 1.427(8) . ?
S21B C25B 1.747(8) . ?
C25B C26B 1.369(10) . ?
C25B C30B 1.388(10) . ?
C26B C27B 1.405(10) . ?
C26B H26B 0.9300 . ?
C27B C28B 1.388(11) . ?
C27B H27B 0.9300 . ?
C28B C29B 1.374(12) . ?
C28B C31B 1.445(10) . ?
C29B C30B 1.349(12) . ?
C29B H29B 0.9300 . ?
C30B H30B 0.9300 . ?
C31B C32B 1.279(9) . ?
C31B H31B 0.9300 . ?
C32B C33B 1.460(12) . ?
C32B H32B 0.9300 . ?
C33B O35B 1.221(15) . ?
C33B O34B 1.265(15) . ?
O41 C42 1.243(19) . ?
O41 H41 0.8200 . ?
C42 H42A 0.9600 . ?
C42 H42B 0.9600 . ?
C42 H42C 0.9600 . ?
